data_7109263
loop_
_publ_author_name
'Maria J. Lopez-Gomez'
'David Martin'
'Guy Bertrand'

_publ_section_title
;
 Anti-Bredt N-heterocyclic carbene: an efficient ligand for the
 gold(I)-catalyzed hydroamination of terminal alkynes with parent
 hydrazine
;
_journal_name_full Chem.Commun.
_journal_page_first 4483
_journal_paper_doi 10.1039/c3cc41279b
_journal_volume 49
_journal_year 2013
_chemical_formula_sum 'C41 H58 Au Cl6 F3 N4 O3 S'
_chemical_formula_weight 1153.64
_chemical_name_systematic
;
?
;
_space_group_IT_number 2
_symmetry_cell_setting triclinic
_symmetry_space_group_name_Hall '-P 1'
_symmetry_space_group_name_H-M 'P -1'
_atom_sites_solution_hydrogens geom
_atom_sites_solution_primary direct
_atom_sites_solution_secondary difmap
_audit_creation_method SHELXL-97
_cell_angle_alpha 110.5960(10)
_cell_angle_beta 91.5170(10)
_cell_angle_gamma 104.5830(10)
_cell_formula_units_Z 2
_cell_length_a 11.8363(11)
_cell_length_b 13.7890(13)
_cell_length_c 16.121(2)
_cell_measurement_reflns_used 9965
_cell_measurement_temperature 293(2)
_cell_measurement_theta_max 29.33
_cell_measurement_theta_min 2.49
_cell_volume 2364.3(4)
_computing_cell_refinement 'Bruker SAINT'
_computing_data_collection 'Bruker APEX2'
_computing_data_reduction 'Bruker SAINT'
_computing_molecular_graphics 'Bruker SHELXTL'
_computing_publication_material 'Bruker SHELXTL'
_computing_structure_refinement 'SHELXL-97 (Sheldrick, 1997)'
_computing_structure_solution 'SHELXS-97 (Sheldrick, 2008)'
_diffrn_ambient_temperature 293(2)
_diffrn_measured_fraction_theta_full 0.884
_diffrn_measured_fraction_theta_max 0.884
_diffrn_measurement_device_type 'Bruker APEX-II CCD'
_diffrn_measurement_method '\f and \w scans'
_diffrn_radiation_monochromator graphite
_diffrn_radiation_source 'fine-focus sealed tube'
_diffrn_radiation_type MoK\a
_diffrn_radiation_wavelength 0.71073
_diffrn_reflns_av_R_equivalents 0.0158
_diffrn_reflns_av_sigmaI/netI 0.0269
_diffrn_reflns_limit_h_max 15
_diffrn_reflns_limit_h_min -15
_diffrn_reflns_limit_k_max 15
_diffrn_reflns_limit_k_min -18
_diffrn_reflns_limit_l_max 21
_diffrn_reflns_limit_l_min -19
_diffrn_reflns_number 15826
_diffrn_reflns_theta_full 28.32
_diffrn_reflns_theta_max 28.32
_diffrn_reflns_theta_min 2.38
_diffrn_standards_number 0
_exptl_absorpt_coefficient_mu 3.548
_exptl_absorpt_correction_type none
_exptl_crystal_density_diffrn 1.621
_exptl_crystal_density_meas 0
_exptl_crystal_density_method 'not measured'
_exptl_crystal_F_000 1160
_refine_diff_density_max 3.605
_refine_diff_density_min -1.556
_refine_diff_density_rms 0.114
_refine_ls_extinction_method none
_refine_ls_goodness_of_fit_ref 1.028
_refine_ls_hydrogen_treatment mixed
_refine_ls_matrix_type full
_refine_ls_number_parameters 540
_refine_ls_number_reflns 10419
_refine_ls_number_restraints 0
_refine_ls_restrained_S_all 1.028
_refine_ls_R_factor_all 0.0313
_refine_ls_R_factor_gt 0.0291
_refine_ls_shift/su_max 0.003
_refine_ls_shift/su_mean 0.000
_refine_ls_structure_factor_coef Fsqd
_refine_ls_weighting_details 'calc w=1/[\s^2^(Fo^2^)+(0.0415P)^2^+5.2765P] where P=(Fo^2^+2Fc^2^)/3'
_refine_ls_weighting_scheme calc
_refine_ls_wR_factor_gt 0.0728
_refine_ls_wR_factor_ref 0.0743
_reflns_number_gt 9843
_reflns_number_total 10419
_reflns_threshold_expression >2sigma(I)
_cod_data_source_file c3cc41279b.txt
_cod_data_source_block compound2
_cod_original_sg_symbol_H-M P-1
_cod_database_code 7109263

loop_
_symmetry_equiv_pos_as_xyz
'x, y, z'
'-x, -y, -z'

loop_
_atom_site_label
_atom_site_type_symbol
_atom_site_fract_x
_atom_site_fract_y
_atom_site_fract_z
_atom_site_U_iso_or_equiv
_atom_site_adp_type
_atom_site_occupancy
_atom_site_symmetry_multiplicity
_atom_site_calc_flag
_atom_site_refinement_flags
Au1 Au 0.572538(9) 0.723680(9) 0.282197(7) 0.01235(4) Uani 1 1 d .
N1 N 0.7644(2) 0.9306(2) 0.36401(17) 0.0143(5) Uani 1 1 d .
N2 N 0.7225(2) 0.8779(2) 0.21187(17) 0.0130(5) Uani 1 1 d .
N3 N 0.4574(2) 0.4883(2) 0.23893(17) 0.0152(5) Uani 1 1 d .
N4 N 0.3499(2) 0.5981(2) 0.31888(17) 0.0142(5) Uani 1 1 d .
C1 C 0.6987(3) 0.8567(2) 0.2848(2) 0.0134(6) Uani 1 1 d .
C2 C 0.8353(3) 0.8830(3) 0.4067(2) 0.0188(6) Uani 1 1 d .
H2A H 0.7857 0.8187 0.4127 0.023 Uiso 1 1 calc R
H2B H 0.8713 0.9342 0.4658 0.023 Uiso 1 1 calc R
C3 C 0.9307(3) 0.8542(3) 0.3474(2) 0.0198(6) Uani 1 1 d .
H3A H 0.8948 0.7901 0.2951 0.024 Uiso 1 1 calc R
H3B H 0.9882 0.8376 0.3803 0.024 Uiso 1 1 calc R
C4 C 0.9943(3) 0.9461(3) 0.3170(2) 0.0210(7) Uani 1 1 d .
H4A H 1.0552 0.9973 0.3646 0.025 Uiso 1 1 calc R
H4B H 1.0331 0.9156 0.2658 0.025 Uiso 1 1 calc R
C5 C 0.9168(3) 1.0081(3) 0.2916(2) 0.0157(6) Uani 1 1 d .
H5 H 0.9676 1.0759 0.2910 0.019 Uiso 1 1 calc R
C6 C 0.8345(3) 0.9506(3) 0.2036(2) 0.0153(6) Uani 1 1 d .
H6A H 0.8166 1.0041 0.1833 0.018 Uiso 1 1 calc R
H6B H 0.8744 0.9086 0.1589 0.018 Uiso 1 1 calc R
C7 C 0.8353(3) 1.0342(3) 0.3620(2) 0.0168(6) Uani 1 1 d .
H7A H 0.8805 1.0790 0.4199 0.020 Uiso 1 1 calc R
H7B H 0.7847 1.0727 0.3471 0.020 Uiso 1 1 calc R
C8 C 0.4469(3) 0.5903(2) 0.2804(2) 0.0137(6) Uani 1 1 d .
C9 C 0.2736(3) 0.5125(2) 0.3453(2) 0.0160(6) Uani 1 1 d .
H9A H 0.1931 0.4960 0.3192 0.019 Uiso 1 1 calc R
H9B H 0.2755 0.5395 0.4098 0.019 Uiso 1 1 calc R
C10 C 0.3125(3) 0.4090(3) 0.3155(2) 0.0158(6) Uani 1 1 d .
H10 H 0.2439 0.3480 0.3080 0.019 Uiso 1 1 calc R
C11 C 0.4134(3) 0.4037(3) 0.3744(2) 0.0204(7) Uani 1 1 d .
H11A H 0.4156 0.3293 0.3555 0.024 Uiso 1 1 calc R
H11B H 0.3955 0.4251 0.4355 0.024 Uiso 1 1 calc R
C12 C 0.5369(3) 0.4739(3) 0.3733(2) 0.0197(6) Uani 1 1 d .
H12A H 0.5448 0.5480 0.4120 0.024 Uiso 1 1 calc R
H12B H 0.5955 0.4493 0.3972 0.024 Uiso 1 1 calc R
C13 C 0.5609(3) 0.4703(3) 0.2791(2) 0.0183(6) Uani 1 1 d .
H13A H 0.6317 0.5261 0.2824 0.022 Uiso 1 1 calc R
H13B H 0.5712 0.4008 0.2432 0.022 Uiso 1 1 calc R
C14 C 0.3518(3) 0.3980(2) 0.2243(2) 0.0159(6) Uani 1 1 d .
H14A H 0.3698 0.3297 0.1969 0.019 Uiso 1 1 calc R
H14B H 0.2901 0.4011 0.1853 0.019 Uiso 1 1 calc R
C15 C 0.6427(3) 0.8186(2) 0.1297(2) 0.0143(6) Uani 1 1 d .
C16 C 0.6555(3) 0.7202(3) 0.0713(2) 0.0163(6) Uani 1 1 d .
C17 C 0.5743(3) 0.6656(3) -0.0064(2) 0.0199(7) Uani 1 1 d .
H17 H 0.5791 0.5994 -0.0463 0.024 Uiso 1 1 calc R
C18 C 0.4873(3) 0.7086(3) -0.0246(2) 0.0207(7) Uani 1 1 d .
H18 H 0.4335 0.6705 -0.0760 0.025 Uiso 1 1 calc R
C19 C 0.4796(3) 0.8083(3) 0.0333(2) 0.0197(6) Uani 1 1 d .
H19 H 0.4219 0.8370 0.0193 0.024 Uiso 1 1 calc R
C20 C 0.5573(3) 0.8658(3) 0.1117(2) 0.0163(6) Uani 1 1 d .
C21 C 0.3193(3) 0.6993(2) 0.3481(2) 0.0153(6) Uani 1 1 d .
C22 C 0.2447(3) 0.7156(3) 0.2882(2) 0.0174(6) Uani 1 1 d .
C23 C 0.2192(3) 0.8140(3) 0.3153(2) 0.0196(6) Uani 1 1 d .
H23 H 0.1718 0.8278 0.2764 0.024 Uiso 1 1 calc R
C24 C 0.2630(3) 0.8921(3) 0.3994(2) 0.0205(7) Uani 1 1 d .
H24 H 0.2449 0.9577 0.4161 0.025 Uiso 1 1 calc R
C25 C 0.3336(3) 0.8733(3) 0.4587(2) 0.0200(6) Uani 1 1 d .
H25 H 0.3619 0.9261 0.5151 0.024 Uiso 1 1 calc R
C26 C 0.3628(3) 0.7753(3) 0.4345(2) 0.0162(6) Uani 1 1 d .
C27 C 0.7525(3) 0.6729(3) 0.0886(2) 0.0187(6) Uani 1 1 d .
H27 H 0.7985 0.7215 0.1463 0.022 Uiso 1 1 calc R
C28 C 0.8359(3) 0.6649(3) 0.0166(2) 0.0238(7) Uani 1 1 d .
H28A H 0.7935 0.6150 -0.0402 0.036 Uiso 1 1 calc R
H28B H 0.8995 0.6402 0.0317 0.036 Uiso 1 1 calc R
H28C H 0.8668 0.7347 0.0133 0.036 Uiso 1 1 calc R
C29 C 0.7018(3) 0.5618(3) 0.0943(3) 0.0262(7) Uani 1 1 d .
H29A H 0.6477 0.5671 0.1379 0.039 Uiso 1 1 calc R
H29B H 0.7647 0.5375 0.1114 0.039 Uiso 1 1 calc R
H29C H 0.6614 0.5114 0.0371 0.039 Uiso 1 1 calc R
C30 C 0.5463(3) 0.9729(3) 0.1769(2) 0.0185(6) Uani 1 1 d .
H30 H 0.6205 1.0095 0.2169 0.022 Uiso 1 1 calc R
C31 C 0.4487(4) 0.9534(3) 0.2335(3) 0.0292(8) Uani 1 1 d .
H31A H 0.3744 0.9207 0.1961 0.044 Uiso 1 1 calc R
H31B H 0.4474 1.0210 0.2781 0.044 Uiso 1 1 calc R
H31C H 0.4628 0.9064 0.2621 0.044 Uiso 1 1 calc R
C32 C 0.5261(4) 1.0466(3) 0.1292(3) 0.0329(9) Uani 1 1 d .
H32A H 0.5853 1.0532 0.0905 0.049 Uiso 1 1 calc R
H32B H 0.5305 1.1165 0.1727 0.049 Uiso 1 1 calc R
H32C H 0.4497 1.0162 0.0946 0.049 Uiso 1 1 calc R
C33 C 0.1934(3) 0.6304(3) 0.1959(2) 0.0217(7) Uani 1 1 d .
H33 H 0.2105 0.5634 0.1929 0.026 Uiso 1 1 calc R
C34 C 0.0594(3) 0.6079(4) 0.1812(3) 0.0410(11) Uani 1 1 d .
H34A H 0.0256 0.5893 0.2290 0.062 Uiso 1 1 calc R
H34B H 0.0282 0.5492 0.1254 0.062 Uiso 1 1 calc R
H34C H 0.0403 0.6712 0.1802 0.062 Uiso 1 1 calc R
C35 C 0.2503(4) 0.6628(4) 0.1227(3) 0.0388(10) Uani 1 1 d .
H35A H 0.2344 0.7282 0.1239 0.058 Uiso 1 1 calc R
H35B H 0.2186 0.6064 0.0656 0.058 Uiso 1 1 calc R
H35C H 0.3338 0.6742 0.1322 0.058 Uiso 1 1 calc R
C36 C 0.4382(3) 0.7559(3) 0.5018(2) 0.0174(6) Uani 1 1 d .
H36 H 0.4478 0.6833 0.4741 0.021 Uiso 1 1 calc R
C37 C 0.3774(3) 0.7613(3) 0.5857(2) 0.0207(7) Uani 1 1 d .
H37A H 0.3674 0.8321 0.6140 0.031 Uiso 1 1 calc R
H37B H 0.4249 0.7466 0.6264 0.031 Uiso 1 1 calc R
H37C H 0.3018 0.7088 0.5691 0.031 Uiso 1 1 calc R
C38 C 0.5607(3) 0.8372(3) 0.5270(2) 0.0231(7) Uani 1 1 d .
H38A H 0.5970 0.8337 0.4739 0.035 Uiso 1 1 calc R
H38B H 0.6083 0.8200 0.5660 0.035 Uiso 1 1 calc R
H38C H 0.5534 0.9086 0.5569 0.035 Uiso 1 1 calc R
C39 C 0.8497(4) 0.3109(4) 0.1622(3) 0.0379(10) Uani 1 1 d .
O1 O 1.0219(3) 0.3494(3) 0.2800(3) 0.0645(12) Uani 1 1 d .
O2 O 0.9518(3) 0.1691(2) 0.1651(2) 0.0376(7) Uani 1 1 d .
O3 O 0.8389(4) 0.2326(3) 0.2846(3) 0.0591(10) Uani 1 1 d .
F1 F 0.7588(3) 0.2396(3) 0.1117(3) 0.0874(13) Uani 1 1 d .
F2 F 0.8222(3) 0.3998(3) 0.2110(2) 0.0552(8) Uani 1 1 d .
F3 F 0.9205(4) 0.3384(3) 0.1043(2) 0.0754(11) Uani 1 1 d .
S1 S 0.92672(8) 0.26069(8) 0.22963(6) 0.02832(19) Uani 1 1 d .
C40 C 0.0527(3) 0.3606(3) 0.4857(2) 0.0218(7) Uani 1 1 d .
H40 H 0.0198 0.3648 0.4311 0.026 Uiso 1 1 calc R
Cl1 Cl 0.13826(8) 0.49029(8) 0.55539(7) 0.0341(2) Uani 1 1 d .
Cl2 Cl 0.13993(9) 0.26945(9) 0.45634(7) 0.0351(2) Uani 1 1 d .
Cl3 Cl -0.06387(8) 0.31453(8) 0.54010(7) 0.0306(2) Uani 1 1 d .
C41 C 0.1489(3) 0.0564(3) 0.1174(3) 0.0274(8) Uani 1 1 d .
H41 H 0.0780 0.0814 0.1200 0.033 Uiso 1 1 calc R
Cl4 Cl 0.23736(10) 0.10404(9) 0.04623(7) 0.0389(2) Uani 1 1 d .
Cl5 Cl 0.22527(9) 0.10808(8) 0.22636(6) 0.0320(2) Uani 1 1 d .
Cl6 Cl 0.10611(11) -0.08543(8) 0.07602(8) 0.0461(3) Uani 1 1 d .

loop_
_atom_site_aniso_label
_atom_site_aniso_U_11
_atom_site_aniso_U_22
_atom_site_aniso_U_33
_atom_site_aniso_U_23
_atom_site_aniso_U_13
_atom_site_aniso_U_12
Au1 0.01259(6) 0.01247(6) 0.01216(6) 0.00468(4) 0.00308(4) 0.00344(4)
N1 0.0142(11) 0.0156(12) 0.0123(12) 0.0046(10) 0.0013(9) 0.0037(10)
N2 0.0139(11) 0.0116(11) 0.0125(12) 0.0032(9) 0.0018(9) 0.0038(10)
N3 0.0172(12) 0.0143(12) 0.0131(12) 0.0037(10) 0.0033(10) 0.0046(10)
N4 0.0151(12) 0.0116(11) 0.0153(12) 0.0051(10) 0.0035(10) 0.0027(10)
C1 0.0127(13) 0.0118(13) 0.0163(14) 0.0046(11) 0.0013(11) 0.0054(11)
C2 0.0164(14) 0.0261(17) 0.0161(15) 0.0106(13) 0.0015(12) 0.0060(13)
C3 0.0171(14) 0.0256(17) 0.0216(16) 0.0120(14) 0.0042(12) 0.0094(13)
C4 0.0145(14) 0.0277(17) 0.0246(17) 0.0127(14) 0.0043(12) 0.0077(13)
C5 0.0145(13) 0.0146(14) 0.0173(14) 0.0061(12) 0.0022(11) 0.0026(12)
C6 0.0142(13) 0.0157(14) 0.0158(14) 0.0070(12) 0.0027(11) 0.0021(12)
C7 0.0161(14) 0.0144(14) 0.0155(14) 0.0018(11) -0.0004(11) 0.0022(12)
C8 0.0156(13) 0.0143(13) 0.0131(13) 0.0062(11) 0.0016(11) 0.0060(11)
C9 0.0156(13) 0.0134(14) 0.0194(15) 0.0066(12) 0.0064(12) 0.0037(12)
C10 0.0168(14) 0.0129(14) 0.0173(14) 0.0058(12) 0.0031(12) 0.0032(12)
C11 0.0232(16) 0.0221(16) 0.0187(15) 0.0107(13) 0.0028(13) 0.0067(14)
C12 0.0213(15) 0.0202(15) 0.0191(15) 0.0083(13) 0.0007(12) 0.0075(13)
C13 0.0178(14) 0.0170(15) 0.0219(16) 0.0076(13) 0.0047(12) 0.0072(13)
C14 0.0203(14) 0.0118(13) 0.0137(14) 0.0032(11) 0.0003(12) 0.0035(12)
C15 0.0150(13) 0.0153(14) 0.0112(13) 0.0050(11) 0.0018(11) 0.0015(12)
C16 0.0167(14) 0.0176(15) 0.0128(14) 0.0052(12) 0.0037(11) 0.0025(12)
C17 0.0230(15) 0.0189(15) 0.0129(14) 0.0028(12) 0.0027(12) 0.0021(13)
C18 0.0199(15) 0.0252(17) 0.0122(14) 0.0053(13) 0.0001(12) 0.0009(13)
C19 0.0168(14) 0.0242(16) 0.0177(15) 0.0084(13) 0.0005(12) 0.0042(13)
C20 0.0158(13) 0.0198(15) 0.0153(14) 0.0091(12) 0.0032(11) 0.0045(12)
C21 0.0144(13) 0.0112(13) 0.0193(15) 0.0043(12) 0.0067(12) 0.0031(12)
C22 0.0158(14) 0.0176(15) 0.0182(15) 0.0059(12) 0.0061(12) 0.0043(12)
C23 0.0164(14) 0.0197(15) 0.0249(17) 0.0086(13) 0.0048(13) 0.0080(13)
C24 0.0187(15) 0.0147(14) 0.0299(18) 0.0076(13) 0.0096(13) 0.0083(13)
C25 0.0203(15) 0.0138(14) 0.0225(16) 0.0026(12) 0.0058(13) 0.0046(13)
C26 0.0144(13) 0.0125(14) 0.0190(15) 0.0033(12) 0.0055(12) 0.0026(12)
C27 0.0223(15) 0.0148(14) 0.0160(14) 0.0016(12) 0.0013(12) 0.0062(13)
C28 0.0234(16) 0.0239(17) 0.0245(17) 0.0084(14) 0.0060(14) 0.0081(14)
C29 0.0360(19) 0.0204(16) 0.0266(18) 0.0103(14) 0.0112(15) 0.0123(15)
C30 0.0198(15) 0.0190(15) 0.0158(14) 0.0055(12) -0.0010(12) 0.0058(13)
C31 0.0324(19) 0.0264(18) 0.0260(18) 0.0044(15) 0.0101(15) 0.0104(16)
C32 0.051(2) 0.0265(19) 0.0277(19) 0.0128(16) 0.0028(18) 0.0182(19)
C33 0.0207(15) 0.0200(16) 0.0233(17) 0.0066(13) 0.0005(13) 0.0062(13)
C34 0.0212(18) 0.048(3) 0.036(2) -0.003(2) -0.0064(16) 0.0065(18)
C35 0.052(3) 0.032(2) 0.0227(19) 0.0028(16) 0.0120(18) 0.005(2)
C36 0.0172(14) 0.0151(14) 0.0178(15) 0.0024(12) 0.0021(12) 0.0061(12)
C37 0.0201(15) 0.0211(16) 0.0222(16) 0.0085(13) 0.0047(13) 0.0069(13)
C38 0.0177(15) 0.0291(18) 0.0184(15) 0.0063(14) 0.0038(12) 0.0032(14)
C39 0.041(2) 0.039(2) 0.038(2) 0.0146(19) -0.0058(18) 0.018(2)
O1 0.047(2) 0.047(2) 0.078(3) 0.009(2) -0.033(2) 0.0001(17)
O2 0.0513(18) 0.0319(15) 0.0408(17) 0.0173(13) 0.0167(14) 0.0241(14)
O3 0.079(3) 0.063(2) 0.058(2) 0.039(2) 0.035(2) 0.034(2)
F1 0.068(2) 0.086(3) 0.089(3) 0.019(2) -0.052(2) 0.016(2)
F2 0.072(2) 0.0578(18) 0.0604(19) 0.0299(16) 0.0197(16) 0.0486(17)
F3 0.129(3) 0.072(2) 0.062(2) 0.0502(19) 0.042(2) 0.051(2)
S1 0.0299(5) 0.0258(4) 0.0287(5) 0.0080(4) -0.0046(4) 0.0106(4)
C40 0.0222(15) 0.0222(16) 0.0247(17) 0.0124(14) 0.0071(13) 0.0069(14)
Cl1 0.0259(4) 0.0252(4) 0.0448(5) 0.0122(4) -0.0005(4) -0.0018(4)
Cl2 0.0401(5) 0.0376(5) 0.0441(6) 0.0247(5) 0.0220(4) 0.0238(4)
Cl3 0.0247(4) 0.0284(4) 0.0426(5) 0.0180(4) 0.0149(4) 0.0057(4)
C41 0.0245(17) 0.0280(18) 0.0278(18) 0.0088(15) 0.0088(15) 0.0056(15)
Cl4 0.0410(5) 0.0446(6) 0.0374(5) 0.0254(5) 0.0118(4) 0.0074(5)
Cl5 0.0350(5) 0.0295(5) 0.0272(4) 0.0076(4) 0.0054(4) 0.0054(4)
Cl6 0.0544(7) 0.0260(5) 0.0391(6) 0.0006(4) 0.0176(5) -0.0055(5)

loop_
_atom_type_symbol
_atom_type_description
_atom_type_scat_dispersion_real
_atom_type_scat_dispersion_imag
_atom_type_scat_source
C C 0.0033 0.0016 'International Tables Vol C Tables 4.2.6.8 and 6.1.1.4'
H H 0.0000 0.0000 'International Tables Vol C Tables 4.2.6.8 and 6.1.1.4'
Au Au -2.0133 8.8022 'International Tables Vol C Tables 4.2.6.8 and 6.1.1.4'
Cl Cl 0.1484 0.1585 'International Tables Vol C Tables 4.2.6.8 and 6.1.1.4'
F F 0.0171 0.0103 'International Tables Vol C Tables 4.2.6.8 and 6.1.1.4'
N N 0.0061 0.0033 'International Tables Vol C Tables 4.2.6.8 and 6.1.1.4'
O O 0.0106 0.0060 'International Tables Vol C Tables 4.2.6.8 and 6.1.1.4'
S S 0.1246 0.1234 'International Tables Vol C Tables 4.2.6.8 and 6.1.1.4'

loop_
_geom_angle_atom_site_label_1
_geom_angle_atom_site_label_2
_geom_angle_atom_site_label_3
_geom_angle
C1 Au1 C8 179.54(12)
C1 N1 C2 112.5(3)
C1 N1 C7 116.7(2)
C2 N1 C7 111.2(2)
C1 N2 C15 119.9(2)
C1 N2 C6 124.7(2)
C15 N2 C6 115.0(2)
C8 N3 C14 117.2(3)
C8 N3 C13 112.9(2)
C14 N3 C13 110.9(2)
C8 N4 C21 120.2(2)
C8 N4 C9 124.6(3)
C21 N4 C9 114.8(2)
N2 C1 N1 116.2(3)
N2 C1 Au1 122.8(2)
N1 C1 Au1 121.0(2)
N1 C2 C3 107.9(3)
N1 C2 H2A 110.1
C3 C2 H2A 110.1
N1 C2 H2B 110.1
C3 C2 H2B 110.1
H2A C2 H2B 108.4
C2 C3 C4 112.9(3)
C2 C3 H3A 109.0
C4 C3 H3A 109.0
C2 C3 H3B 109.0
C4 C3 H3B 109.0
H3A C3 H3B 107.8
C5 C4 C3 116.2(3)
C5 C4 H4A 108.2
C3 C4 H4A 108.2
C5 C4 H4B 108.2
C3 C4 H4B 108.2
H4A C4 H4B 107.4
C7 C5 C6 104.3(2)
C7 C5 C4 108.8(3)
C6 C5 C4 117.6(3)
C7 C5 H5 108.6
C6 C5 H5 108.6
C4 C5 H5 108.6
N2 C6 C5 112.7(2)
N2 C6 H6A 109.1
C5 C6 H6A 109.1
N2 C6 H6B 109.1
C5 C6 H6B 109.1
H6A C6 H6B 107.8
N1 C7 C5 107.0(3)
N1 C7 H7A 110.3
C5 C7 H7A 110.3
N1 C7 H7B 110.3
C5 C7 H7B 110.3
H7A C7 H7B 108.6
N4 C8 N3 116.4(3)
N4 C8 Au1 121.7(2)
N3 C8 Au1 121.9(2)
N4 C9 C10 112.5(3)
N4 C9 H9A 109.1
C10 C9 H9A 109.1
N4 C9 H9B 109.1
C10 C9 H9B 109.1
H9A C9 H9B 107.8
C14 C10 C9 104.5(2)
C14 C10 C11 108.1(3)
C9 C10 C11 118.0(3)
C14 C10 H10 108.6
C9 C10 H10 108.6
C11 C10 H10 108.6
C10 C11 C12 115.9(3)
C10 C11 H11A 108.3
C12 C11 H11A 108.3
C10 C11 H11B 108.3
C12 C11 H11B 108.3
H11A C11 H11B 107.4
C13 C12 C11 112.8(3)
C13 C12 H12A 109.0
C11 C12 H12A 109.0
C13 C12 H12B 109.0
C11 C12 H12B 109.0
H12A C12 H12B 107.8
N3 C13 C12 107.0(3)
N3 C13 H13A 110.3
C12 C13 H13A 110.3
N3 C13 H13B 110.3
C12 C13 H13B 110.3
H13A C13 H13B 108.6
N3 C14 C10 106.9(2)
N3 C14 H14A 110.3
C10 C14 H14A 110.3
N3 C14 H14B 110.3
C10 C14 H14B 110.3
H14A C14 H14B 108.6
C16 C15 C20 123.3(3)
C16 C15 N2 119.5(3)
C20 C15 N2 117.2(3)
C15 C16 C17 116.9(3)
C15 C16 C27 122.9(3)
C17 C16 C27 120.2(3)
C18 C17 C16 121.1(3)
C18 C17 H17 119.5
C16 C17 H17 119.5
C17 C18 C19 120.5(3)
C17 C18 H18 119.7
C19 C18 H18 119.7
C18 C19 C20 120.9(3)
C18 C19 H19 119.5
C20 C19 H19 119.5
C19 C20 C15 117.2(3)
C19 C20 C30 121.1(3)
C15 C20 C30 121.6(3)
C26 C21 C22 122.9(3)
C26 C21 N4 119.4(3)
C22 C21 N4 117.7(3)
C23 C22 C21 117.4(3)
C23 C22 C33 120.1(3)
C21 C22 C33 122.5(3)
C22 C23 C24 121.2(3)
C22 C23 H23 119.4
C24 C23 H23 119.4
C23 C24 C25 120.5(3)
C23 C24 H24 119.8
C25 C24 H24 119.8
C24 C25 C26 120.7(3)
C24 C25 H25 119.7
C26 C25 H25 119.7
C21 C26 C25 117.2(3)
C21 C26 C36 123.3(3)
C25 C26 C36 119.5(3)
C16 C27 C29 111.5(3)
C16 C27 C28 111.3(3)
C29 C27 C28 110.1(3)
C16 C27 H27 108.0
C29 C27 H27 108.0
C28 C27 H27 108.0
C27 C28 H28A 109.5
C27 C28 H28B 109.5
H28A C28 H28B 109.5
C27 C28 H28C 109.5
H28A C28 H28C 109.5
H28B C28 H28C 109.5
C27 C29 H29A 109.5
C27 C29 H29B 109.5
H29A C29 H29B 109.5
C27 C29 H29C 109.5
H29A C29 H29C 109.5
H29B C29 H29C 109.5
C31 C30 C20 110.1(3)
C31 C30 C32 111.0(3)
C20 C30 C32 112.1(3)
C31 C30 H30 107.8
C20 C30 H30 107.8
C32 C30 H30 107.8
C30 C31 H31A 109.5
C30 C31 H31B 109.5
H31A C31 H31B 109.5
C30 C31 H31C 109.5
H31A C31 H31C 109.5
H31B C31 H31C 109.5
C30 C32 H32A 109.5
C30 C32 H32B 109.5
H32A C32 H32B 109.5
C30 C32 H32C 109.5
H32A C32 H32C 109.5
H32B C32 H32C 109.5
C35 C33 C22 111.4(3)
C35 C33 C34 111.0(4)
C22 C33 C34 111.0(3)
C35 C33 H33 107.8
C22 C33 H33 107.8
C34 C33 H33 107.8
C33 C34 H34A 109.5
C33 C34 H34B 109.5
H34A C34 H34B 109.5
C33 C34 H34C 109.5
H34A C34 H34C 109.5
H34B C34 H34C 109.5
C33 C35 H35A 109.5
C33 C35 H35B 109.5
H35A C35 H35B 109.5
C33 C35 H35C 109.5
H35A C35 H35C 109.5
H35B C35 H35C 109.5
C26 C36 C38 111.1(3)
C26 C36 C37 110.7(3)
C38 C36 C37 110.4(3)
C26 C36 H36 108.2
C38 C36 H36 108.2
C37 C36 H36 108.2
C36 C37 H37A 109.5
C36 C37 H37B 109.5
H37A C37 H37B 109.5
C36 C37 H37C 109.5
H37A C37 H37C 109.5
H37B C37 H37C 109.5
C36 C38 H38A 109.5
C36 C38 H38B 109.5
H38A C38 H38B 109.5
C36 C38 H38C 109.5
H38A C38 H38C 109.5
H38B C38 H38C 109.5
F1 C39 F2 110.8(4)
F1 C39 F3 104.2(4)
F2 C39 F3 106.0(4)
F1 C39 S1 113.3(3)
F2 C39 S1 112.4(3)
F3 C39 S1 109.6(3)
O1 S1 O2 118.3(2)
O1 S1 O3 112.2(3)
O2 S1 O3 113.5(2)
O1 S1 C39 104.9(2)
O2 S1 C39 103.5(2)
O3 S1 C39 102.4(2)
Cl3 C40 Cl1 109.8(2)
Cl3 C40 Cl2 110.16(18)
Cl1 C40 Cl2 110.72(19)
Cl3 C40 H40 108.7
Cl1 C40 H40 108.7
Cl2 C40 H40 108.7
Cl4 C41 Cl6 110.5(2)
Cl4 C41 Cl5 110.3(2)
Cl6 C41 Cl5 110.2(2)
Cl4 C41 H41 108.6
Cl6 C41 H41 108.6
Cl5 C41 H41 108.6

loop_
_geom_bond_atom_site_label_1
_geom_bond_atom_site_label_2
_geom_bond_distance
Au1 C1 2.040(3)
Au1 C8 2.044(3)
N1 C1 1.381(4)
N1 C2 1.475(4)
N1 C7 1.475(4)
N2 C1 1.328(4)
N2 C15 1.449(4)
N2 C6 1.488(4)
N3 C8 1.369(4)
N3 C14 1.470(4)
N3 C13 1.484(4)
N4 C8 1.329(4)
N4 C21 1.450(4)
N4 C9 1.493(4)
C2 C3 1.537(5)
C2 H2A 0.9700
C2 H2B 0.9700
C3 C4 1.546(5)
C3 H3A 0.9700
C3 H3B 0.9700
C4 C5 1.536(5)
C4 H4A 0.9700
C4 H4B 0.9700
C5 C7 1.514(4)
C5 C6 1.529(4)
C5 H5 0.9800
C6 H6A 0.9700
C6 H6B 0.9700
C7 H7A 0.9700
C7 H7B 0.9700
C9 C10 1.529(4)
C9 H9A 0.9700
C9 H9B 0.9700
C10 C14 1.522(4)
C10 C11 1.538(5)
C10 H10 0.9800
C11 C12 1.541(4)
C11 H11A 0.9700
C11 H11B 0.9700
C12 C13 1.539(4)
C12 H12A 0.9700
C12 H12B 0.9700
C13 H13A 0.9700
C13 H13B 0.9700
C14 H14A 0.9700
C14 H14B 0.9700
C15 C16 1.402(5)
C15 C20 1.406(5)
C16 C17 1.402(4)
C16 C27 1.520(5)
C17 C18 1.383(5)
C17 H17 0.9300
C18 C19 1.391(5)
C18 H18 0.9300
C19 C20 1.392(4)
C19 H19 0.9300
C20 C30 1.521(5)
C21 C26 1.402(4)
C21 C22 1.404(5)
C22 C23 1.385(5)
C22 C33 1.525(5)
C23 C24 1.386(5)
C23 H23 0.9300
C24 C25 1.386(5)
C24 H24 0.9300
C25 C26 1.402(5)
C25 H25 0.9300
C26 C36 1.523(5)
C27 C29 1.534(5)
C27 C28 1.536(5)
C27 H27 0.9800
C28 H28A 0.9600
C28 H28B 0.9600
C28 H28C 0.9600
C29 H29A 0.9600
C29 H29B 0.9600
C29 H29C 0.9600
C30 C31 1.520(5)
C30 C32 1.530(5)
C30 H30 0.9800
C31 H31A 0.9600
C31 H31B 0.9600
C31 H31C 0.9600
C32 H32A 0.9600
C32 H32B 0.9600
C32 H32C 0.9600
C33 C35 1.519(5)
C33 C34 1.533(5)
C33 H33 0.9800
C34 H34A 0.9600
C34 H34B 0.9600
C34 H34C 0.9600
C35 H35A 0.9600
C35 H35B 0.9600
C35 H35C 0.9600
C36 C38 1.534(4)
C36 C37 1.536(5)
C36 H36 0.9800
C37 H37A 0.9600
C37 H37B 0.9600
C37 H37C 0.9600
C38 H38A 0.9600
C38 H38B 0.9600
C38 H38C 0.9600
C39 F1 1.283(5)
C39 F2 1.328(5)
C39 F3 1.359(6)
C39 S1 1.813(4)
O1 S1 1.409(3)
O2 S1 1.431(3)
O3 S1 1.450(4)
C40 Cl3 1.758(3)
C40 Cl1 1.760(4)
C40 Cl2 1.769(4)
C40 H40 0.9800
C41 Cl4 1.759(4)
C41 Cl6 1.759(4)
C41 Cl5 1.767(4)
C41 H41 0.9800
